data_7053201
loop_
_publ_author_name
'Linguito, Stephen L.'
'Zhang, Xiao'
'Padmanabhan, Moothetty'
'Biradar, Ankush V.'
'Xu, Taotao'
'Emge, Thomas J.'
'Asefa, Tewodros'
'Li, Jing'

_publ_section_title
;
 New polyoxomolybdate compounds synthesized in situ using ionic liquid
 1-butyl-3-methyl-imidazolium tetrafluoroborate as green solvent
;
_journal_issue 9
_journal_name_full 'New Journal of Chemistry'
_journal_page_first 2894
_journal_paper_doi 10.1039/c3nj00669g
_journal_volume 37
_journal_year 2013
_chemical_formula_moiety '4(C8 H15 N2), (Mo12 O40 P)'
_chemical_formula_sum 'C32 H60 Mo12 N8 O40 P'
_chemical_formula_weight 2379.13
_chemical_name_systematic
;
?
;
_space_group_IT_number 14
_symmetry_cell_setting monoclinic
_symmetry_space_group_name_Hall '-P 2yn'
_symmetry_space_group_name_H-M 'P 1 21/n 1'
_atom_sites_solution_hydrogens geom
_atom_sites_solution_primary direct
_atom_sites_solution_secondary difmap
_audit_creation_method SHELXL-97
_cell_angle_alpha 90.00
_cell_angle_beta 91.45(3)
_cell_angle_gamma 90.00
_cell_formula_units_Z 2
_cell_length_a 13.159(3)
_cell_length_b 16.952(3)
_cell_length_c 14.383(3)
_cell_measurement_reflns_used 25
_cell_measurement_temperature 293(2)
_cell_measurement_theta_max 25.0
_cell_measurement_theta_min 2.5
_cell_volume 3207.4(11)
_computing_cell_refinement 'CAD4 (Nonius)'
_computing_data_collection 'CAD4 (Nonius)'
_computing_data_reduction 'WinGX XCAD4 (Farugia)'
_computing_molecular_graphics 'ORTEP-3 (Farugia)'
_computing_publication_material 'SHELXL-97 (Sheldrick, 2008)'
_computing_structure_refinement 'SHELXL-97 (Sheldrick, 2008)'
_computing_structure_solution 'SHELXS-97 (Sheldrick, 2008)'
_diffrn_ambient_temperature 293(2)
_diffrn_measured_fraction_theta_full 0.999
_diffrn_measured_fraction_theta_max 0.999
_diffrn_measurement_device_type 'Nonius CAD4 diffractometer'
_diffrn_measurement_method '2\q-\w scans'
_diffrn_radiation_monochromator graphite
_diffrn_radiation_source 'fine-focus sealed tube'
_diffrn_radiation_type MoK\a
_diffrn_radiation_wavelength 0.71073
_diffrn_reflns_av_R_equivalents 0.0205
_diffrn_reflns_av_sigmaI/netI 0.0251
_diffrn_reflns_limit_h_max 16
_diffrn_reflns_limit_h_min 0
_diffrn_reflns_limit_k_max 0
_diffrn_reflns_limit_k_min -20
_diffrn_reflns_limit_l_max 17
_diffrn_reflns_limit_l_min -17
_diffrn_reflns_number 6562
_diffrn_reflns_theta_full 25.98
_diffrn_reflns_theta_max 25.98
_diffrn_reflns_theta_min 2.07
_diffrn_standards_decay_% 0.5
_diffrn_standards_interval_time 3600
_diffrn_standards_number 3
_exptl_absorpt_coefficient_mu 2.386
_exptl_absorpt_correction_T_max 0.99
_exptl_absorpt_correction_T_min 0.7
_exptl_absorpt_correction_type psi-scan
_exptl_absorpt_process_details 'WinGX XCAD4'
_exptl_crystal_colour dark_blue
_exptl_crystal_density_diffrn 2.463
_exptl_crystal_density_method 'not measured'
_exptl_crystal_description rod
_exptl_crystal_F_000 2294
_exptl_crystal_size_max .3
_exptl_crystal_size_mid .2
_exptl_crystal_size_min .1
_refine_diff_density_max 0.602
_refine_diff_density_min -0.656
_refine_diff_density_rms 0.095
_refine_ls_extinction_coef 0.00662(14)
_refine_ls_extinction_expression Fc^*^=kFc[1+0.001xFc^2^\l^3^/sin(2\q)]^-1/4^
_refine_ls_extinction_method SHELXL
_refine_ls_goodness_of_fit_ref 1.024
_refine_ls_hydrogen_treatment mixed
_refine_ls_matrix_type full
_refine_ls_number_parameters 656
_refine_ls_number_reflns 6284
_refine_ls_number_restraints 1003
_refine_ls_restrained_S_all 1.018
_refine_ls_R_factor_all 0.0380
_refine_ls_R_factor_gt 0.0292
_refine_ls_shift/su_max 0.003
_refine_ls_shift/su_mean 0.000
_refine_ls_structure_factor_coef Fsqd
_refine_ls_weighting_details 'calc w=1/[\s^2^(Fo^2^)+(0.0300P)^2^+6.0000P] where P=(Fo^2^+2Fc^2^)/3'
_refine_ls_weighting_scheme calc
_refine_ls_wR_factor_gt 0.0688
_refine_ls_wR_factor_ref 0.0724
_reflns_number_gt 5413
_reflns_number_total 6284
_reflns_threshold_expression >2sigma(I)
_cod_data_source_file c3nj00669g.txt
_cod_data_source_block sl1-28e
_cod_depositor_comments
;
The following automatic conversions were performed:

'_symmetry_cell_setting' value 'Monoclinic' changed to 'monoclinic'
according to /home/saulius/struct/CIF-dictionaries/cif_core.dic
dictionary named 'cif_core.dic' version 2.4.2 from 2011-04-26.

Automatic conversion script
Id: cif_fix_values 1891 2012-01-12 08:04:46Z andrius 
;
_cod_original_sg_symbol_H-M P2(1)/n
_cod_database_code 7053201

loop_
_symmetry_equiv_pos_as_xyz
'x, y, z'
'-x+1/2, y+1/2, -z+1/2'
'-x, -y, -z'
'x-1/2, -y-1/2, z-1/2'

loop_
_atom_site_label
_atom_site_type_symbol
_atom_site_fract_x
_atom_site_fract_y
_atom_site_fract_z
_atom_site_U_iso_or_equiv
_atom_site_adp_type
_atom_site_occupancy
_atom_site_symmetry_multiplicity
_atom_site_calc_flag
_atom_site_refinement_flags
Mo1 Mo 0.3842(5) -0.1852(4) 0.5684(5) 0.0342(6) Uani 0.50 1 d PU
Mo2 Mo 0.6425(5) -0.1796(4) 0.5491(5) 0.0335(6) Uani 0.50 1 d PU
Mo3 Mo 0.7687(4) 0.0079(3) 0.4857(5) 0.0375(12) Uani 0.50 1 d PU
Mo4 Mo 0.6174(9) -0.0995(7) 0.3098(8) 0.0373(10) Uani 0.50 1 d PU
Mo5 Mo 0.3582(7) -0.1085(7) 0.3254(6) 0.0396(8) Uani 0.50 1 d PDU
Mo6 Mo 0.4708(4) 0.06371(18) 0.2663(4) 0.0375(6) Uani 0.50 1 d PU
Mo7 Mo 0.6257(6) 0.1732(4) 0.4433(5) 0.0386(8) Uani 0.50 1 d PU
Mo8 Mo 0.3470(5) 0.1659(4) 0.4602(5) 0.0348(7) Uani 0.50 1 d PU
Mo9 Mo 0.2306(4) -0.0080(3) 0.5186(5) 0.0355(11) Uani 0.50 1 d PU
Mo10 Mo 0.3722(8) 0.0935(6) 0.6816(8) 0.0376(10) Uani 0.50 1 d PU
Mo11 Mo 0.6521(7) 0.1019(7) 0.6641(7) 0.0410(10) Uani 0.50 1 d PDU
Mo12 Mo 0.5274(4) -0.08481(18) 0.7286(4) 0.0349(5) Uani 0.50 1 d PU
P1 P 0.5000 0.0000 0.5000 0.0276(3) Uani 1 2 d SU
O1 O 0.5094(4) -0.0806(3) 0.5596(3) 0.0292(10) Uani 0.50 1 d PU
O2 O 0.4898(4) -0.0281(3) 0.3977(3) 0.0287(10) Uani 0.50 1 d PU
O3 O 0.5940(3) 0.0462(3) 0.5157(3) 0.0288(9) Uani 0.50 1 d PU
O4 O 0.4045(3) 0.0405(3) 0.5280(3) 0.0275(9) Uani 0.50 1 d PU
O5 O 0.3122(12) -0.2666(11) 0.5798(11) 0.045(3) Uani 0.50 1 d PU
O6 O 0.3762(6) -0.1724(6) 0.4349(7) 0.0349(17) Uani 0.50 1 d PU
O7 O 0.5154(5) -0.2350(4) 0.5499(4) 0.0345(12) Uani 0.50 1 d PU
O8 O 0.4271(4) -0.1623(4) 0.6917(4) 0.0356(12) Uani 0.50 1 d PU
O9 O 0.7250(13) -0.2553(10) 0.5505(9) 0.041(2) Uani 0.50 1 d PU
O10 O 0.6266(5) -0.1569(4) 0.6768(4) 0.0361(13) Uani 0.50 1 d PU
O11 O 0.7301(5) -0.0890(5) 0.5400(6) 0.0372(16) Uani 0.50 1 d PU
O12 O 0.6219(5) -0.1666(5) 0.4169(6) 0.0344(16) Uani 0.50 1 d PU
O13 O 0.8943(7) -0.0038(5) 0.4699(8) 0.047(2) Uani 0.50 1 d PU
O14 O 0.7099(5) -0.0348(5) 0.3726(6) 0.0357(16) Uani 0.50 1 d PU
O15 O 0.7482(5) 0.1119(6) 0.4334(7) 0.0369(17) Uani 0.50 1 d PU
O16 O 0.7692(5) 0.0569(6) 0.6058(6) 0.0383(17) Uani 0.50 1 d PU
O17 O 0.6886(9) -0.1487(8) 0.2344(9) 0.045(3) Uani 0.50 1 d PU
O18 O 0.4834(5) -0.1461(4) 0.2811(4) 0.0389(14) Uani 0.50 1 d PU
O19 O 0.5699(5) -0.0124(4) 0.2346(4) 0.0361(14) Uani 0.50 1 d PU
O20 O 0.2753(9) -0.1648(7) 0.2637(6) 0.048(2) Uani 0.50 1 d PDU
O21 O 0.3702(5) -0.0172(4) 0.2485(5) 0.0391(15) Uani 0.50 1 d PU
O22 O 0.2681(5) -0.0465(6) 0.4026(6) 0.0356(16) Uani 0.50 1 d PU
O23 O 0.4600(15) 0.1202(7) 0.1673(11) 0.042(3) Uani 0.50 1 d PU
O24 O 0.5734(5) 0.1223(4) 0.3341(4) 0.0393(13) Uani 0.50 1 d PU
O25 O 0.3771(5) 0.1177(4) 0.3464(4) 0.0387(13) Uani 0.50 1 d PU
O26 O 0.6681(13) 0.2594(11) 0.4015(12) 0.050(3) Uani 0.50 1 d PU
O27 O 0.6586(6) 0.1838(6) 0.5728(7) 0.0404(19) Uani 0.50 1 d PU
O28 O 0.4869(5) 0.1955(4) 0.4716(5) 0.0390(14) Uani 0.50 1 d PU
O29 O 0.2886(13) 0.2491(10) 0.4263(9) 0.044(3) Uani 0.50 1 d PU
O30 O 0.2297(5) 0.0978(5) 0.4704(6) 0.0349(15) Uani 0.50 1 d PU
O31 O 0.3400(6) 0.1754(5) 0.5959(6) 0.0386(17) Uani 0.50 1 d PU
O32 O 0.1065(7) -0.0299(5) 0.5222(8) 0.046(2) Uani 0.50 1 d PU
O33 O 0.2511(5) 0.0414(5) 0.6400(6) 0.0356(15) Uani 0.50 1 d PU
O34 O 0.2891(5) -0.1018(5) 0.5713(7) 0.0346(17) Uani 0.50 1 d PU
O35 O 0.3360(9) 0.1341(8) 0.7816(9) 0.045(2) Uani 0.50 1 d PU
O36 O 0.5123(5) 0.1248(4) 0.6793(5) 0.0398(14) Uani 0.50 1 d PU
O37 O 0.4247(5) -0.0058(4) 0.7238(4) 0.0344(13) Uani 0.50 1 d PU
O38 O 0.7083(10) 0.1452(7) 0.7569(7) 0.053(3) Uani 0.50 1 d PDU
O39 O 0.6229(5) -0.0017(4) 0.7111(5) 0.0389(14) Uani 0.50 1 d PU
O40 O 0.5434(14) -0.0980(7) 0.8430(11) 0.037(2) Uani 0.50 1 d PU
N1 N 0.1140(4) 0.1477(3) 0.2010(3) 0.0693(12) Uani 1 1 d U
N2 N -0.0450(4) 0.1554(3) 0.2368(3) 0.0740(12) Uani 1 1 d U
C1 C 0.1047(7) 0.1118(4) 0.2849(5) 0.0943(18) Uani 1 1 d U
H1 H 0.1569 0.0884 0.3199 0.113 Uiso 1 1 calc R
C2 C 0.0095(7) 0.1162(4) 0.3074(4) 0.0915(18) Uani 1 1 d U
H2 H -0.0177 0.0964 0.3617 0.110 Uiso 1 1 calc R
C3 C 0.0234(4) 0.1736(3) 0.1731(4) 0.0631(13) Uani 1 1 d U
H3 H 0.0095 0.2004 0.1178 0.076 Uiso 1 1 calc R
C4 C 0.2089(5) 0.1548(4) 0.1500(5) 0.0850(18) Uani 1 1 d U
H4A H 0.1937 0.1709 0.0872 0.128 Uiso 1 1 calc R
H4B H 0.2430 0.1047 0.1496 0.128 Uiso 1 1 calc R
H4C H 0.2521 0.1933 0.1798 0.128 Uiso 1 1 calc R
C5 C -0.1550(6) 0.1690(4) 0.2288(5) 0.0935(18) Uani 1 1 d U
H5A H -0.1682 0.2131 0.1872 0.112 Uiso 1 1 calc R
H5B H -0.1804 0.1829 0.2894 0.112 Uiso 1 1 calc R
C6 C -0.2110(5) 0.0973(5) 0.1926(5) 0.0951(19) Uani 1 1 d U
H6A H -0.1947 0.0534 0.2337 0.114 Uiso 1 1 calc R
H6B H -0.2833 0.1072 0.1969 0.114 Uiso 1 1 calc R
C7 C -0.1913(6) 0.0727(5) 0.0984(5) 0.0960(19) Uani 1 1 d U
H7A H -0.1198 0.0597 0.0945 0.115 Uiso 1 1 calc R
H7B H -0.2047 0.1169 0.0571 0.115 Uiso 1 1 calc R
C8 C -0.2529(7) 0.0031(5) 0.0643(6) 0.116(3) Uani 1 1 d U
H8A H -0.2309 -0.0436 0.0967 0.174 Uiso 1 1 calc R
H8B H -0.2436 -0.0037 -0.0012 0.174 Uiso 1 1 calc R
H8C H -0.3236 0.0122 0.0755 0.174 Uiso 1 1 calc R
N3 N 1.0165(4) 0.3020(4) 0.4837(3) 0.0749(13) Uani 1 1 d U
N4 N 1.0041(4) 0.2074(4) 0.5803(4) 0.0828(13) Uani 1 1 d U
C9 C 0.9181(4) 0.2788(4) 0.4804(4) 0.0715(14) Uani 1 1 d U
H9 H 0.8661 0.2996 0.4430 0.086 Uiso 1 1 calc R
C10 C 0.9107(5) 0.2195(4) 0.5421(5) 0.0748(15) Uani 1 1 d U
H10 H 0.8519 0.1919 0.5559 0.090 Uiso 1 1 calc R
C11 C 1.0674(5) 0.2593(5) 0.5429(4) 0.0821(16) Uani 1 1 d U
H11 H 1.1365 0.2639 0.5570 0.098 Uiso 1 1 calc R
C12 C 1.0588(6) 0.3682(6) 0.4307(6) 0.123(3) Uani 1 1 d U
H12A H 1.1317 0.3661 0.4343 0.184 Uiso 1 1 calc R
H12B H 1.0360 0.4172 0.4564 0.184 Uiso 1 1 calc R
H12C H 1.0362 0.3645 0.3668 0.184 Uiso 1 1 calc R
C13 C 1.0326(7) 0.1492(5) 0.6509(6) 0.117(2) Uani 1 1 d U
H13A H 1.0200 0.0971 0.6251 0.141 Uiso 1 1 calc R
H13B H 1.1052 0.1535 0.6632 0.141 Uiso 1 1 calc R
C14 C 0.9831(6) 0.1540(5) 0.7367(6) 0.104(2) Uani 1 1 d U
H14A H 0.9104 0.1502 0.7247 0.125 Uiso 1 1 calc R
H14B H 0.9965 0.2057 0.7634 0.125 Uiso 1 1 calc R
C15 C 1.0129(7) 0.0924(5) 0.8082(6) 0.112(2) Uani 1 1 d U
H15A H 1.0275 0.0436 0.7759 0.134 Uiso 1 1 calc R
H15B H 1.0753 0.1093 0.8396 0.134 Uiso 1 1 calc R
C16 C 0.9417(9) 0.0769(6) 0.8747(8) 0.159(4) Uani 1 1 d U
H16A H 0.8836 0.1103 0.8644 0.191 Uiso 1 1 calc R
H16B H 0.9708 0.0870 0.9354 0.191 Uiso 1 1 calc R
H16C H 0.9211 0.0227 0.8705 0.191 Uiso 1 1 calc R

loop_
_atom_site_aniso_label
_atom_site_aniso_U_11
_atom_site_aniso_U_22
_atom_site_aniso_U_33
_atom_site_aniso_U_23
_atom_site_aniso_U_13
_atom_site_aniso_U_12
Mo1 0.0280(9) 0.0383(16) 0.0363(14) 0.0079(9) 0.0023(9) -0.0053(9)
Mo2 0.0281(11) 0.0385(18) 0.0341(13) 0.0008(11) 0.0029(8) 0.0033(10)
Mo3 0.0175(16) 0.050(2) 0.0450(17) 0.0043(13) -0.0011(13) -0.0044(13)
Mo4 0.0357(13) 0.0488(16) 0.0278(17) -0.0044(10) 0.0075(11) 0.0038(9)
Mo5 0.0337(13) 0.0552(15) 0.0298(17) -0.0039(12) -0.0003(12) -0.0103(10)
Mo6 0.0410(7) 0.0465(15) 0.0252(8) 0.0074(12) 0.0024(5) 0.0029(12)
Mo7 0.0352(15) 0.0403(18) 0.0403(15) 0.0076(10) 0.0016(10) -0.0107(11)
Mo8 0.0318(14) 0.0356(16) 0.0373(12) 0.0041(9) 0.0049(8) 0.0047(10)
Mo9 0.0283(19) 0.0350(18) 0.0437(16) -0.0004(12) 0.0113(13) 0.0001(13)
Mo10 0.043(2) 0.0433(15) 0.0272(17) -0.0013(13) 0.0093(14) 0.0095(15)
Mo11 0.0373(17) 0.0551(18) 0.0306(16) -0.0054(10) 0.0020(11) -0.0157(14)
Mo12 0.0352(6) 0.0450(15) 0.0247(6) 0.0044(11) 0.0025(4) 0.0017(11)
P1 0.0219(6) 0.0392(7) 0.0219(6) 0.0015(5) 0.0023(5) -0.0004(5)
O1 0.029(2) 0.033(2) 0.026(2) 0.0030(19) 0.0030(18) -0.0028(18)
O2 0.027(2) 0.037(2) 0.022(2) -0.0003(18) 0.0025(17) -0.0011(19)
O3 0.020(2) 0.038(2) 0.028(2) 0.0021(19) 0.0036(17) -0.0062(18)
O4 0.023(2) 0.036(2) 0.024(2) 0.0007(18) 0.0034(17) 0.0017(18)
O5 0.040(5) 0.044(4) 0.050(6) 0.005(4) -0.001(4) -0.013(3)
O6 0.031(4) 0.041(4) 0.032(3) -0.004(3) 0.001(3) -0.006(3)
O7 0.033(3) 0.033(3) 0.037(3) 0.003(3) 0.004(2) -0.001(2)
O8 0.034(3) 0.042(3) 0.031(3) 0.008(2) 0.004(2) -0.002(3)
O9 0.037(4) 0.045(4) 0.041(6) 0.001(4) 0.011(4) 0.009(3)
O10 0.031(3) 0.042(3) 0.035(3) 0.004(3) 0.000(2) 0.004(3)
O11 0.027(3) 0.046(3) 0.039(3) 0.004(3) 0.002(3) 0.001(3)
O12 0.031(4) 0.040(4) 0.032(3) -0.002(2) 0.004(3) -0.001(3)
O13 0.026(3) 0.057(5) 0.058(4) 0.000(4) 0.005(3) -0.001(4)
O14 0.027(3) 0.047(4) 0.033(3) 0.004(2) 0.007(3) -0.001(3)
O15 0.029(4) 0.043(3) 0.039(3) 0.002(3) 0.007(4) -0.009(3)
O16 0.028(4) 0.052(4) 0.035(3) 0.000(3) -0.004(3) -0.013(3)
O17 0.048(5) 0.050(5) 0.038(5) -0.006(4) 0.009(4) 0.015(4)
O18 0.040(3) 0.046(4) 0.031(3) -0.008(3) 0.002(3) -0.004(3)
O19 0.034(3) 0.052(3) 0.023(3) 0.001(3) 0.004(3) 0.002(2)
O20 0.049(4) 0.062(5) 0.034(4) -0.001(3) -0.005(4) -0.016(4)
O21 0.033(3) 0.052(4) 0.032(3) 0.000(3) -0.001(3) -0.002(3)
O22 0.029(4) 0.043(4) 0.034(3) 0.001(2) -0.004(3) -0.006(3)
O23 0.055(5) 0.036(6) 0.036(5) 0.006(4) -0.002(4) -0.001(5)
O24 0.038(3) 0.047(3) 0.034(3) 0.006(3) 0.008(2) -0.006(3)
O25 0.035(3) 0.044(4) 0.036(3) 0.002(3) 0.003(2) 0.001(3)
O26 0.051(6) 0.047(4) 0.054(6) 0.009(4) 0.002(5) -0.013(4)
O27 0.039(5) 0.042(4) 0.040(3) -0.005(3) 0.001(3) -0.009(3)
O28 0.035(3) 0.038(3) 0.044(3) 0.002(3) 0.004(2) -0.002(3)
O29 0.048(6) 0.045(4) 0.041(6) 0.006(4) 0.005(4) 0.010(4)
O30 0.027(3) 0.038(3) 0.039(3) 0.008(2) 0.002(3) 0.006(3)
O31 0.043(5) 0.037(3) 0.036(3) 0.002(2) 0.010(3) 0.007(3)
O32 0.028(3) 0.046(5) 0.064(4) 0.003(4) 0.004(3) -0.002(4)
O33 0.031(3) 0.043(3) 0.033(3) 0.003(2) 0.010(3) 0.006(3)
O34 0.027(4) 0.043(3) 0.035(3) 0.005(3) 0.006(3) -0.001(3)
O35 0.049(6) 0.054(5) 0.032(4) -0.004(3) 0.009(4) 0.011(4)
O36 0.043(3) 0.040(3) 0.037(4) -0.008(3) 0.008(3) -0.004(2)
O37 0.034(3) 0.044(3) 0.025(3) 0.002(3) 0.003(3) 0.001(2)
O38 0.056(5) 0.066(6) 0.038(4) -0.007(4) 0.001(4) -0.024(4)
O39 0.037(3) 0.049(3) 0.031(3) 0.002(3) -0.002(3) -0.005(3)
O40 0.047(4) 0.037(6) 0.026(3) 0.000(4) 0.003(3) -0.001(5)
N1 0.085(3) 0.060(3) 0.062(2) 0.019(2) -0.014(2) -0.014(2)
N2 0.103(3) 0.052(2) 0.068(3) 0.004(2) 0.025(2) -0.015(2)
C1 0.121(4) 0.093(4) 0.068(3) 0.024(3) -0.032(3) -0.032(4)
C2 0.135(4) 0.086(4) 0.054(3) 0.013(3) 0.003(3) -0.034(4)
C3 0.077(3) 0.055(3) 0.058(3) 0.017(2) 0.012(2) -0.003(2)
C4 0.062(3) 0.079(4) 0.113(5) 0.019(4) -0.010(3) 0.007(3)
C5 0.103(4) 0.068(3) 0.113(4) 0.011(3) 0.059(3) 0.000(3)
C6 0.081(4) 0.101(4) 0.105(4) 0.007(3) 0.037(3) 0.000(3)
C7 0.077(4) 0.113(5) 0.099(4) 0.012(4) 0.015(3) 0.004(3)
C8 0.105(5) 0.146(6) 0.097(5) 0.009(4) 0.005(4) -0.018(5)
N3 0.061(3) 0.115(3) 0.049(2) -0.013(2) 0.009(2) -0.006(2)
N4 0.073(3) 0.095(3) 0.081(3) -0.013(2) 0.013(2) 0.021(3)
C9 0.056(3) 0.096(4) 0.063(3) -0.022(3) -0.001(2) -0.011(3)
C10 0.061(3) 0.079(3) 0.084(3) -0.017(3) 0.007(3) -0.010(3)
C11 0.052(3) 0.126(4) 0.068(3) -0.008(3) 0.009(2) 0.005(3)
C12 0.103(5) 0.168(6) 0.098(5) 0.027(5) 0.015(4) -0.033(5)
C13 0.117(4) 0.112(4) 0.122(4) 0.003(4) 0.017(4) 0.045(4)
C14 0.101(4) 0.104(4) 0.107(4) 0.012(4) 0.006(4) 0.020(4)
C15 0.114(5) 0.100(5) 0.122(5) 0.016(4) -0.003(4) 0.013(4)
C16 0.166(7) 0.157(7) 0.156(7) 0.040(6) 0.044(6) 0.044(6)

loop_
_atom_type_symbol
_atom_type_description
_atom_type_scat_dispersion_real
_atom_type_scat_dispersion_imag
_atom_type_scat_source
C C 0.0033 0.0016 'International Tables Vol C Tables 4.2.6.8 and 6.1.1.4'
H H 0.0000 0.0000 'International Tables Vol C Tables 4.2.6.8 and 6.1.1.4'
N N 0.0061 0.0033 'International Tables Vol C Tables 4.2.6.8 and 6.1.1.4'
O O 0.0106 0.0060 'International Tables Vol C Tables 4.2.6.8 and 6.1.1.4'
P P 0.1023 0.0942 'International Tables Vol C Tables 4.2.6.8 and 6.1.1.4'
Mo Mo -1.6832 0.6857 'International Tables Vol C Tables 4.2.6.8 and 6.1.1.4'

loop_
_geom_angle_atom_site_label_1
_geom_angle_atom_site_label_2
_geom_angle_atom_site_label_3
_geom_angle
_geom_angle_site_symmetry_1
_geom_angle_site_symmetry_3
O5 Mo1 O34 103.7(8) . .
O5 Mo1 O8 103.4(6) . .
O34 Mo1 O8 90.5(5) . .
O5 Mo1 O6 99.9(7) . .
O34 Mo1 O6 85.3(5) . .
O8 Mo1 O6 156.7(5) . .
O5 Mo1 O7 99.3(8) . .
O34 Mo1 O7 156.7(5) . .
O8 Mo1 O7 88.4(4) . .
O6 Mo1 O7 86.5(5) . .
O5 Mo1 O1 171.2(7) . .
O34 Mo1 O1 84.6(4) . .
O8 Mo1 O1 73.3(4) . .
O6 Mo1 O1 83.5(3) . .
O7 Mo1 O1 72.8(3) . .
O9 Mo2 O10 103.3(6) . .
O9 Mo2 O7 100.9(7) . .
O10 Mo2 O7 88.6(4) . .
O9 Mo2 O12 100.0(6) . .
O10 Mo2 O12 156.6(5) . .
O7 Mo2 O12 87.8(4) . .
O9 Mo2 O11 102.9(8) . .
O10 Mo2 O11 89.1(4) . .
O7 Mo2 O11 156.0(5) . .
O12 Mo2 O11 84.9(4) . .
O9 Mo2 O1 172.6(7) . .
O10 Mo2 O1 72.6(3) . .
O7 Mo2 O1 73.0(3) . .
O12 Mo2 O1 84.2(4) . .
O11 Mo2 O1 83.5(3) . .
O13 Mo3 O11 103.2(5) . .
O13 Mo3 O14 102.5(5) . .
O11 Mo3 O14 85.2(4) . .
O13 Mo3 O16 101.1(5) . .
O11 Mo3 O16 90.0(5) . .
O14 Mo3 O16 156.5(4) . .
O13 Mo3 O15 100.5(5) . .
O11 Mo3 O15 156.2(4) . .
O14 Mo3 O15 87.9(5) . .
O16 Mo3 O15 87.3(5) . .
O13 Mo3 O3 170.9(5) . .
O11 Mo3 O3 83.9(3) . .
O14 Mo3 O3 83.6(3) . .
O16 Mo3 O3 73.0(3) . .
O15 Mo3 O3 72.7(3) . .
O17 Mo4 O14 103.8(8) . .
O17 Mo4 O19 101.4(7) . .
O14 Mo4 O19 91.1(6) . .
O17 Mo4 O12 102.7(7) . .
O14 Mo4 O12 87.3(6) . .
O19 Mo4 O12 155.6(8) . .
O17 Mo4 O18 100.3(8) . .
O14 Mo4 O18 155.9(8) . .
O19 Mo4 O18 85.1(5) . .
O12 Mo4 O18 86.5(6) . .
O17 Mo4 O2 169.7(7) . .
O14 Mo4 O2 84.6(5) . .
O19 Mo4 O2 72.2(4) . .
O12 Mo4 O2 83.4(5) . .
O18 Mo4 O2 71.6(4) . .
O20 Mo5 O18 100.9(6) . .
O20 Mo5 O21 102.5(6) . .
O18 Mo5 O21 89.6(5) . .
O20 Mo5 O6 100.2(7) . .
O18 Mo5 O6 89.8(6) . .
O21 Mo5 O6 157.0(6) . .
O20 Mo5 O22 102.1(7) . .
O18 Mo5 O22 156.9(6) . .
O21 Mo5 O22 87.3(6) . .
O6 Mo5 O22 84.3(6) . .
O20 Mo5 O2 173.1(7) . .
O18 Mo5 O2 73.4(4) . .
O21 Mo5 O2 74.0(4) . .
O6 Mo5 O2 83.9(4) . .
O22 Mo5 O2 83.7(4) . .
O23 Mo6 O19 102.8(7) . .
O23 Mo6 O24 100.1(6) . .
O19 Mo6 O24 89.7(4) . .
O23 Mo6 O21 104.2(6) . .
O19 Mo6 O21 87.6(3) . .
O24 Mo6 O21 155.6(4) . .
O23 Mo6 O25 100.9(7) . .
O19 Mo6 O25 156.2(4) . .
O24 Mo6 O25 84.5(3) . .
O21 Mo6 O25 88.2(4) . .
O23 Mo6 O2 174.3(5) . .
O19 Mo6 O2 72.4(3) . .
O24 Mo6 O2 83.1(3) . .
O21 Mo6 O2 72.9(3) . .
O25 Mo6 O2 84.0(3) . .
O26 Mo7 O24 102.4(6) . .
O26 Mo7 O27 101.4(7) . .
O24 Mo7 O27 156.2(5) . .
O26 Mo7 O28 103.3(8) . .
O24 Mo7 O28 86.5(4) . .
O27 Mo7 O28 88.2(5) . .
O26 Mo7 O15 99.0(8) . .
O24 Mo7 O15 88.9(5) . .
O27 Mo7 O15 87.3(5) . .
O28 Mo7 O15 157.7(5) . .
O26 Mo7 O3 170.0(7) . .
O24 Mo7 O3 83.7(4) . .
O27 Mo7 O3 72.7(4) . .
O28 Mo7 O3 84.8(4) . .
O15 Mo7 O3 73.0(3) . .
O29 Mo8 O25 102.6(6) . .
O29 Mo8 O28 103.7(7) . .
O25 Mo8 O28 88.1(4) . .
O29 Mo8 O30 99.4(8) . .
O25 Mo8 O30 89.6(4) . .
O28 Mo8 O30 156.7(5) . .
O29 Mo8 O31 100.8(6) . .
O25 Mo8 O31 156.5(5) . .
O28 Mo8 O31 87.8(4) . .
O30 Mo8 O31 85.2(4) . .
O29 Mo8 O4 169.2(7) . .
O25 Mo8 O4 84.3(4) . .
O28 Mo8 O4 84.7(4) . .
O30 Mo8 O4 72.0(3) . .
O31 Mo8 O4 72.4(3) . .
O32 Mo9 O22 103.3(5) . .
O32 Mo9 O30 102.8(4) . .
O22 Mo9 O30 90.2(5) . .
O32 Mo9 O34 100.7(5) . .
O22 Mo9 O34 87.1(5) . .
O30 Mo9 O34 156.4(4) . .
O32 Mo9 O33 100.4(5) . .
O22 Mo9 O33 156.3(4) . .
O30 Mo9 O33 85.5(4) . .
O34 Mo9 O33 87.5(5) . .
O32 Mo9 O4 171.4(5) . .
O22 Mo9 O4 84.2(3) . .
O30 Mo9 O4 72.7(3) . .
O34 Mo9 O4 83.7(3) . .
O33 Mo9 O4 72.3(3) . .
O35 Mo10 O31 101.2(7) . .
O35 Mo10 O36 101.3(7) . .
O31 Mo10 O36 89.2(6) . .
O35 Mo10 O37 101.4(7) . .
O31 Mo10 O37 157.4(8) . .
O36 Mo10 O37 84.8(5) . .
O35 Mo10 O33 101.9(8) . .
O31 Mo10 O33 87.9(6) . .
O36 Mo10 O33 156.8(8) . .
O37 Mo10 O33 89.1(6) . .
O35 Mo10 O4 172.7(7) . .
O31 Mo10 O4 73.8(5) . .
O36 Mo10 O4 84.1(5) . .
O37 Mo10 O4 83.9(5) . .
O33 Mo10 O4 73.0(4) . .
O38 Mo11 O27 101.6(7) . .
O38 Mo11 O36 103.2(7) . .
O27 Mo11 O36 89.5(6) . .
O38 Mo11 O16 100.2(7) . .
O27 Mo11 O16 86.4(6) . .
O36 Mo11 O16 156.6(6) . .
O38 Mo11 O39 102.0(7) . .
O27 Mo11 O39 156.3(6) . .
O36 Mo11 O39 86.8(5) . .
O16 Mo11 O39 87.8(6) . .
O38 Mo11 O3 170.8(7) . .
O27 Mo11 O3 72.5(4) . .
O36 Mo11 O3 84.1(4) . .
O16 Mo11 O3 72.7(4) . .
O39 Mo11 O3 83.9(4) . .
O40 Mo12 O37 101.6(6) . .
O40 Mo12 O39 99.3(6) . .
O37 Mo12 O39 86.8(3) . .
O40 Mo12 O8 104.4(6) . .
O37 Mo12 O8 89.4(4) . .
O39 Mo12 O8 156.3(4) . .
O40 Mo12 O10 102.9(6) . .
O37 Mo12 O10 155.4(4) . .
O39 Mo12 O10 87.9(4) . .
O8 Mo12 O10 85.9(3) . .
O40 Mo12 O1 173.7(5) . .
O37 Mo12 O1 83.8(3) . .
O39 Mo12 O1 84.0(3) . .
O8 Mo12 O1 72.4(3) . .
O10 Mo12 O1 71.7(3) . .
O3 P1 O4 114.9(3) . .
O3 P1 O2 111.2(3) . .
O4 P1 O2 110.1(3) . .
O3 P1 O1 108.3(3) . .
O4 P1 O1 107.4(3) . .
O2 P1 O1 104.3(3) . .
P1 O1 Mo1 127.0(3) . .
P1 O1 Mo2 126.6(3) . .
Mo1 O1 Mo2 89.5(3) . .
P1 O1 Mo12 123.9(3) . .
Mo1 O1 Mo12 88.6(2) . .
Mo2 O1 Mo12 89.5(3) . .
P1 O2 O4 53.6(2) . 3_656
P1 O2 Mo5 128.8(3) . .
O4 O2 Mo5 138.3(4) 3_656 .
P1 O2 Mo4 126.8(4) . .
O4 O2 Mo4 73.1(3) 3_656 .
Mo5 O2 Mo4 89.6(4) . .
P1 O2 Mo6 122.7(3) . .
O4 O2 Mo6 127.7(3) 3_656 .
Mo5 O2 Mo6 88.2(3) . .
Mo4 O2 Mo6 88.5(3) . .
P1 O3 Mo7 123.8(3) . .
P1 O3 Mo3 128.4(3) . .
Mo7 O3 Mo3 89.3(3) . .
P1 O3 Mo11 125.6(4) . .
Mo7 O3 Mo11 88.8(4) . .
Mo3 O3 Mo11 88.9(3) . .
P1 O4 O2 56.5(2) . 3_656
P1 O4 Mo10 125.5(4) . .
O2 O4 Mo10 69.1(3) 3_656 .
P1 O4 Mo9 128.7(3) . .
O2 O4 Mo9 136.7(3) 3_656 .
Mo10 O4 Mo9 89.4(3) . .
P1 O4 Mo8 122.9(3) . .
O2 O4 Mo8 125.5(3) 3_656 .
Mo10 O4 Mo8 89.0(4) . .
Mo9 O4 Mo8 89.5(3) . .
Mo1 O6 Mo5 151.7(7) . .
Mo2 O7 Mo1 124.4(5) . .
Mo1 O8 Mo12 125.7(4) . .
Mo2 O10 Mo12 126.1(4) . .
Mo3 O11 Mo2 152.5(5) . .
Mo2 O12 Mo4 149.6(6) . .
Mo4 O14 Mo3 151.4(6) . .
Mo3 O15 Mo7 124.9(5) . .
Mo11 O16 Mo3 125.3(5) . .
Mo5 O18 Mo4 125.3(6) . .
Mo6 O19 Mo4 127.0(5) . .
Mo5 O21 Mo6 124.7(5) . .
Mo9 O22 Mo5 150.9(6) . .
Mo7 O24 Mo6 152.5(4) . .
Mo8 O25 Mo6 150.9(5) . .
Mo11 O27 Mo7 126.0(6) . .
Mo8 O28 Mo7 148.1(5) . .
Mo9 O30 Mo8 125.9(5) . .
Mo10 O31 Mo8 124.8(6) . .
Mo10 O33 Mo9 125.2(5) . .
Mo1 O34 Mo9 150.8(6) . .
Mo10 O36 Mo11 151.5(6) . .
Mo12 O37 Mo10 151.8(5) . .
Mo12 O39 Mo11 149.1(5) . .
C3 N1 C1 108.5(6) . .
C3 N1 C4 126.3(5) . .
C1 N1 C4 125.2(6) . .
C3 N2 C2 105.4(6) . .
C3 N2 C5 126.2(6) . .
C2 N2 C5 128.3(6) . .
C2 C1 N1 107.7(7) . .
C2 C1 H1 126.2 . .
N1 C1 H1 126.2 . .
C1 C2 N2 109.0(6) . .
C1 C2 H2 125.5 . .
N2 C2 H2 125.5 . .
N1 C3 N2 109.5(5) . .
N1 C3 H3 125.3 . .
N2 C3 H3 125.3 . .
N1 C4 H4A 109.5 . .
N1 C4 H4B 109.5 . .
H4A C4 H4B 109.5 . .
N1 C4 H4C 109.5 . .
H4A C4 H4C 109.5 . .
H4B C4 H4C 109.5 . .
N2 C5 C6 111.8(5) . .
N2 C5 H5A 109.3 . .
C6 C5 H5A 109.3 . .
N2 C5 H5B 109.3 . .
C6 C5 H5B 109.3 . .
H5A C5 H5B 107.9 . .
C7 C6 C5 117.3(6) . .
C7 C6 H6A 108.0 . .
C5 C6 H6A 108.0 . .
C7 C6 H6B 108.0 . .
C5 C6 H6B 108.0 . .
H6A C6 H6B 107.2 . .
C6 C7 C8 115.0(7) . .
C6 C7 H7A 108.5 . .
C8 C7 H7A 108.5 . .
C6 C7 H7B 108.5 . .
C8 C7 H7B 108.5 . .
H7A C7 H7B 107.5 . .
C7 C8 H8A 109.5 . .
C7 C8 H8B 109.5 . .
H8A C8 H8B 109.5 . .
C7 C8 H8C 109.5 . .
H8A C8 H8C 109.5 . .
H8B C8 H8C 109.5 . .
C11 N3 C9 109.9(6) . .
C11 N3 C12 124.8(6) . .
C9 N3 C12 125.3(6) . .
C11 N4 C10 108.0(6) . .
C11 N4 C13 125.0(7) . .
C10 N4 C13 127.0(7) . .
C10 C9 N3 106.3(6) . .
C10 C9 H9 126.9 . .
N3 C9 H9 126.9 . .
C9 C10 N4 107.5(6) . .
C9 C10 H10 126.3 . .
N4 C10 H10 126.3 . .
N3 C11 N4 108.4(6) . .
N3 C11 H11 125.8 . .
N4 C11 H11 125.8 . .
N3 C12 H12A 109.5 . .
N3 C12 H12B 109.5 . .
H12A C12 H12B 109.5 . .
N3 C12 H12C 109.5 . .
H12A C12 H12C 109.5 . .
H12B C12 H12C 109.5 . .
C14 C13 N4 117.0(7) . .
C14 C13 H13A 108.1 . .
N4 C13 H13A 108.1 . .
C14 C13 H13B 108.1 . .
N4 C13 H13B 108.1 . .
H13A C13 H13B 107.3 . .
C13 C14 C15 115.9(7) . .
C13 C14 H14A 108.3 . .
C15 C14 H14A 108.3 . .
C13 C14 H14B 108.3 . .
C15 C14 H14B 108.3 . .
H14A C14 H14B 107.4 . .
C16 C15 C14 115.7(8) . .
C16 C15 H15A 108.4 . .
C14 C15 H15A 108.4 . .
C16 C15 H15B 108.4 . .
C14 C15 H15B 108.4 . .
H15A C15 H15B 107.4 . .
C15 C16 H16A 109.5 . .
C15 C16 H16B 109.5 . .
H16A C16 H16B 109.5 . .
C15 C16 H16C 109.5 . .
H16A C16 H16C 109.5 . .
H16B C16 H16C 109.5 . .

loop_
_geom_bond_atom_site_label_1
_geom_bond_atom_site_label_2
_geom_bond_distance
_geom_bond_site_symmetry_2
Mo1 O5 1.684(16) .
Mo1 O34 1.889(10) .
Mo1 O8 1.888(9) .
Mo1 O6 1.932(11) .
Mo1 O7 1.946(9) .
Mo1 O1 2.425(9) .
Mo2 O9 1.680(16) .
Mo2 O10 1.895(10) .
Mo2 O7 1.919(8) .
Mo2 O12 1.926(11) .
Mo2 O11 1.926(9) .
Mo2 O1 2.433(9) .
Mo3 O13 1.685(11) .
Mo3 O11 1.894(11) .
Mo3 O14 1.926(10) .
Mo3 O16 1.916(11) .
Mo3 O15 1.934(12) .
Mo3 O3 2.438(7) .
Mo4 O17 1.673(17) .
Mo4 O14 1.856(13) .
Mo4 O19 1.926(13) .
Mo4 O12 1.915(15) .
Mo4 O18 1.966(13) .
Mo4 O2 2.448(13) .
Mo5 O20 1.684(7) .
Mo5 O18 1.892(11) .
Mo5 O21 1.912(14) .
Mo5 O6 1.920(15) .
Mo5 O22 1.951(12) .
Mo5 O2 2.418(10) .
Mo6 O23 1.718(17) .
Mo6 O19 1.898(8) .
Mo6 O24 1.923(8) .
Mo6 O21 1.918(8) .
Mo6 O25 1.939(8) .
Mo6 O2 2.457(7) .
Mo7 O26 1.681(18) .
Mo7 O24 1.904(10) .
Mo7 O27 1.910(12) .
Mo7 O28 1.919(10) .
Mo7 O15 1.925(11) .
Mo7 O3 2.432(8) .
Mo8 O29 1.674(17) .
Mo8 O25 1.879(10) .
Mo8 O28 1.912(9) .
Mo8 O30 1.936(9) .
Mo8 O31 1.963(11) .
Mo8 O4 2.450(8) .
Mo9 O32 1.677(11) .
Mo9 O22 1.870(11) .
Mo9 O30 1.922(10) .
Mo9 O34 1.915(11) .
Mo9 O33 1.949(10) .
Mo9 O4 2.432(7) .
Mo10 O35 1.675(18) .
Mo10 O31 1.897(14) .
Mo10 O36 1.919(13) .
Mo10 O37 1.913(13) .
Mo10 O33 1.905(13) .
Mo10 O4 2.431(13) .
Mo11 O38 1.679(7) .
Mo11 O27 1.916(16) .
Mo11 O36 1.898(11) .
Mo11 O16 1.930(12) .
Mo11 O39 1.924(14) .
Mo11 O3 2.439(9) .
Mo12 O40 1.668(16) .
Mo12 O37 1.903(8) .
Mo12 O39 1.908(8) .
Mo12 O8 1.927(8) .
Mo12 O10 1.949(8) .
Mo12 O1 2.437(7) .
P1 O3 1.476(5) .
P1 O4 1.497(5) .
P1 O2 1.549(5) .
P1 O1 1.617(5) .
O2 O4 1.745(7) 3_656
O4 O2 1.745(7) 3_656
N1 C3 1.323(7) .
N1 C1 1.359(8) .
N1 C4 1.469(8) .
N2 C3 1.337(7) .
N2 C2 1.397(8) .
N2 C5 1.467(9) .
C1 C2 1.304(10) .
C1 H1 0.9300 .
C2 H2 0.9300 .
C3 H3 0.9300 .
C4 H4A 0.9600 .
C4 H4B 0.9600 .
C4 H4C 0.9600 .
C5 C6 1.508(10) .
C5 H5A 0.9700 .
C5 H5B 0.9700 .
C6 C7 1.447(10) .
C6 H6A 0.9700 .
C6 H6B 0.9700 .
C7 C8 1.507(10) .
C7 H7A 0.9700 .
C7 H7B 0.9700 .
C8 H8A 0.9600 .
C8 H8B 0.9600 .
C8 H8C 0.9600 .
N3 C11 1.292(8) .
N3 C9 1.352(7) .
N3 C12 1.474(9) .
N4 C11 1.334(8) .
N4 C10 1.349(8) .
N4 C13 1.459(9) .
C9 C10 1.345(9) .
C9 H9 0.9300 .
C10 H10 0.9300 .
C11 H11 0.9300 .
C12 H12A 0.9600 .
C12 H12B 0.9600 .
C12 H12C 0.9600 .
C13 C14 1.412(10) .
C13 H13A 0.9700 .
C13 H13B 0.9700 .
C14 C15 1.510(10) .
C14 H14A 0.9700 .
C14 H14B 0.9700 .
C15 C16 1.381(11) .
C15 H15A 0.9700 .
C15 H15B 0.9700 .
C16 H16A 0.9600 .
C16 H16B 0.9600 .
C16 H16C 0.9600 .

loop_
_geom_torsion_atom_site_label_1
_geom_torsion_atom_site_label_2
_geom_torsion_atom_site_label_3
_geom_torsion_atom_site_label_4
_geom_torsion
_geom_torsion_site_symmetry_4
O3 P1 O1 Mo1 179.9(4) .
O4 P1 O1 Mo1 55.2(4) .
O2 P1 O1 Mo1 -61.7(4) .
O3 P1 O1 Mo2 -57.1(4) .
O4 P1 O1 Mo2 178.2(4) .
O2 P1 O1 Mo2 61.3(4) .
O3 P1 O1 Mo12 61.8(4) .
O4 P1 O1 Mo12 -62.9(4) .
O2 P1 O1 Mo12 -179.7(3) .
O5 Mo1 O1 P1 159(5) .
O34 Mo1 O1 P1 -40.3(5) .
O8 Mo1 O1 P1 -132.4(4) .
O6 Mo1 O1 P1 45.6(5) .
O7 Mo1 O1 P1 134.0(4) .
O5 Mo1 O1 Mo2 21(5) .
O34 Mo1 O1 Mo2 -177.9(4) .
O8 Mo1 O1 Mo2 89.9(3) .
O6 Mo1 O1 Mo2 -92.1(4) .
O7 Mo1 O1 Mo2 -3.7(3) .
O5 Mo1 O1 Mo12 -68(5) .
O34 Mo1 O1 Mo12 92.6(4) .
O8 Mo1 O1 Mo12 0.5(3) .
O6 Mo1 O1 Mo12 178.5(4) .
O7 Mo1 O1 Mo12 -93.1(3) .
O9 Mo2 O1 P1 -170(5) .
O10 Mo2 O1 P1 131.8(4) .
O7 Mo2 O1 P1 -134.2(4) .
O12 Mo2 O1 P1 -44.8(5) .
O11 Mo2 O1 P1 40.7(5) .
O9 Mo2 O1 Mo1 -32(6) .
O10 Mo2 O1 Mo1 -90.2(3) .
O7 Mo2 O1 Mo1 3.7(3) .
O12 Mo2 O1 Mo1 93.2(4) .
O11 Mo2 O1 Mo1 178.7(4) .
O9 Mo2 O1 Mo12 57(6) .
O10 Mo2 O1 Mo12 -1.6(3) .
O7 Mo2 O1 Mo12 92.3(3) .
O12 Mo2 O1 Mo12 -178.2(3) .
O11 Mo2 O1 Mo12 -92.7(4) .
O40 Mo12 O1 P1 -166(6) .
O37 Mo12 O1 P1 43.4(4) .
O39 Mo12 O1 P1 -44.1(4) .
O8 Mo12 O1 P1 134.7(4) .
O10 Mo12 O1 P1 -133.8(4) .
O40 Mo12 O1 Mo1 59(6) .
O37 Mo12 O1 Mo1 -91.8(3) .
O39 Mo12 O1 Mo1 -179.2(3) .
O8 Mo12 O1 Mo1 -0.4(3) .
O10 Mo12 O1 Mo1 91.0(3) .
O40 Mo12 O1 Mo2 -30(6) .
O37 Mo12 O1 Mo2 178.8(3) .
O39 Mo12 O1 Mo2 91.3(3) .
O8 Mo12 O1 Mo2 -89.9(3) .
O10 Mo12 O1 Mo2 1.6(3) .
O3 P1 O2 O4 51.5(3) 3_656
O4 P1 O2 O4 180.0 3_656
O1 P1 O2 O4 -65.1(3) 3_656
O3 P1 O2 Mo5 178.2(5) .
O4 P1 O2 Mo5 -53.3(5) .
O1 P1 O2 Mo5 61.7(5) .
O3 P1 O2 Mo4 52.2(5) .
O4 P1 O2 Mo4 -179.3(4) .
O1 P1 O2 Mo4 -64.3(5) .
O3 P1 O2 Mo6 -63.9(4) .
O4 P1 O2 Mo6 64.6(4) .
O1 P1 O2 Mo6 179.6(3) .
O20 Mo5 O2 P1 -172(7) .
O18 Mo5 O2 P1 -137.0(4) .
O21 Mo5 O2 P1 128.5(5) .
O6 Mo5 O2 P1 -45.4(6) .
O22 Mo5 O2 P1 39.5(7) .
O20 Mo5 O2 O4 -96(7) 3_656
O18 Mo5 O2 O4 -61.0(7) 3_656
O21 Mo5 O2 O4 -155.5(5) 3_656
O6 Mo5 O2 O4 30.6(7) 3_656
O22 Mo5 O2 O4 115.5(6) 3_656
O20 Mo5 O2 Mo4 -32(7) .
O18 Mo5 O2 Mo4 2.6(5) .
O21 Mo5 O2 Mo4 -91.9(4) .
O6 Mo5 O2 Mo4 94.2(5) .
O22 Mo5 O2 Mo4 179.1(5) .
O20 Mo5 O2 Mo6 56(7) .
O18 Mo5 O2 Mo6 91.1(4) .
O21 Mo5 O2 Mo6 -3.4(3) .
O6 Mo5 O2 Mo6 -177.4(4) .
O22 Mo5 O2 Mo6 -92.4(5) .
O17 Mo4 O2 P1 177(5) .
O14 Mo4 O2 P1 -38.1(7) .
O19 Mo4 O2 P1 -130.9(4) .
O12 Mo4 O2 P1 49.9(6) .
O18 Mo4 O2 P1 138.4(4) .
O17 Mo4 O2 O4 177(5) 3_656
O14 Mo4 O2 O4 -37.4(4) 3_656
O19 Mo4 O2 O4 -130.3(4) 3_656
O12 Mo4 O2 O4 50.5(4) 3_656
O18 Mo4 O2 O4 139.0(5) 3_656
O17 Mo4 O2 Mo5 36(5) .
O14 Mo4 O2 Mo5 -178.9(5) .
O19 Mo4 O2 Mo5 88.2(5) .
O12 Mo4 O2 Mo5 -91.0(5) .
O18 Mo4 O2 Mo5 -2.5(5) .
O17 Mo4 O2 Mo6 -52(5) .
O14 Mo4 O2 Mo6 92.9(5) .
O19 Mo4 O2 Mo6 0.0(4) .
O12 Mo4 O2 Mo6 -179.2(4) .
O18 Mo4 O2 Mo6 -90.7(4) .
O23 Mo6 O2 P1 167(7) .
O19 Mo6 O2 P1 134.0(4) .
O24 Mo6 O2 P1 42.1(4) .
O21 Mo6 O2 P1 -133.0(4) .
O25 Mo6 O2 P1 -43.0(4) .
O23 Mo6 O2 O4 100(8) 3_656
O19 Mo6 O2 O4 67.2(4) 3_656
O24 Mo6 O2 O4 -24.6(4) 3_656
O21 Mo6 O2 O4 160.3(4) 3_656
O25 Mo6 O2 O4 -109.8(4) 3_656
O23 Mo6 O2 Mo5 -57(8) .
O19 Mo6 O2 Mo5 -89.6(3) .
O24 Mo6 O2 Mo5 178.5(3) .
O21 Mo6 O2 Mo5 3.4(3) .
O25 Mo6 O2 Mo5 93.4(3) .
O23 Mo6 O2 Mo4 33(8) .
O19 Mo6 O2 Mo4 0.0(4) .
O24 Mo6 O2 Mo4 -91.9(4) .
O21 Mo6 O2 Mo4 93.0(4) .
O25 Mo6 O2 Mo4 -177.0(4) .
O4 P1 O3 Mo7 -60.5(4) .
O2 P1 O3 Mo7 65.3(4) .
O1 P1 O3 Mo7 179.4(4) .
O4 P1 O3 Mo3 178.7(4) .
O2 P1 O3 Mo3 -55.4(5) .
O1 P1 O3 Mo3 58.6(4) .
O4 P1 O3 Mo11 56.1(5) .
O2 P1 O3 Mo11 -178.0(4) .
O1 P1 O3 Mo11 -64.0(5) .
O26 Mo7 O3 P1 -173(5) .
O24 Mo7 O3 P1 -44.5(5) .
O27 Mo7 O3 P1 132.2(5) .
O28 Mo7 O3 P1 42.5(5) .
O15 Mo7 O3 P1 -135.3(5) .
O26 Mo7 O3 Mo3 -35(5) .
O24 Mo7 O3 Mo3 93.2(3) .
O27 Mo7 O3 Mo3 -90.1(4) .
O28 Mo7 O3 Mo3 -179.8(4) .
O15 Mo7 O3 Mo3 2.4(4) .
O26 Mo7 O3 Mo11 54(5) .
O24 Mo7 O3 Mo11 -177.9(4) .
O27 Mo7 O3 Mo11 -1.1(4) .
O28 Mo7 O3 Mo11 -90.8(4) .
O15 Mo7 O3 Mo11 91.3(4) .
O13 Mo3 O3 P1 175(4) .
O11 Mo3 O3 P1 -43.6(5) .
O14 Mo3 O3 P1 42.2(5) .
O16 Mo3 O3 P1 -135.4(5) .
O15 Mo3 O3 P1 132.0(5) .
O13 Mo3 O3 Mo7 40(4) .
O11 Mo3 O3 Mo7 -178.0(4) .
O14 Mo3 O3 Mo7 -92.2(4) .
O16 Mo3 O3 Mo7 90.1(4) .
O15 Mo3 O3 Mo7 -2.4(4) .
O13 Mo3 O3 Mo11 -49(4) .
O11 Mo3 O3 Mo11 93.2(5) .
O14 Mo3 O3 Mo11 178.9(5) .
O16 Mo3 O3 Mo11 1.3(5) .
O15 Mo3 O3 Mo11 -91.2(5) .
O38 Mo11 O3 P1 178(5) .
O27 Mo11 O3 P1 -130.9(5) .
O36 Mo11 O3 P1 -39.5(7) .
O16 Mo11 O3 P1 137.4(5) .
O39 Mo11 O3 P1 47.9(6) .
O38 Mo11 O3 Mo7 -50(5) .
O27 Mo11 O3 Mo7 1.1(4) .
O36 Mo11 O3 Mo7 92.5(5) .
O16 Mo11 O3 Mo7 -90.6(5) .
O39 Mo11 O3 Mo7 179.9(4) .
O38 Mo11 O3 Mo3 40(5) .
O27 Mo11 O3 Mo3 90.4(4) .
O36 Mo11 O3 Mo3 -178.2(5) .
O16 Mo11 O3 Mo3 -1.3(5) .
O39 Mo11 O3 Mo3 -90.8(4) .
O3 P1 O4 O2 -53.6(3) 3_656
O2 P1 O4 O2 180.000(1) 3_656
O1 P1 O4 O2 67.0(3) 3_656
O3 P1 O4 Mo10 -55.8(5) .
O2 P1 O4 Mo10 177.8(4) .
O1 P1 O4 Mo10 64.9(5) .
O3 P1 O4 Mo9 -179.6(4) .
O2 P1 O4 Mo9 54.0(4) .
O1 P1 O4 Mo9 -59.0(4) .
O3 P1 O4 Mo8 60.1(4) .
O2 P1 O4 Mo8 -66.3(4) .
O1 P1 O4 Mo8 -179.3(3) .
O35 Mo10 O4 P1 177(6) .
O31 Mo10 O4 P1 129.6(5) .
O36 Mo10 O4 P1 38.7(6) .
O37 Mo10 O4 P1 -46.7(6) .
O33 Mo10 O4 P1 -137.6(5) .
O35 Mo10 O4 O2 175(7) 3_656
O31 Mo10 O4 O2 127.6(5) 3_656
O36 Mo10 O4 O2 36.8(4) 3_656
O37 Mo10 O4 O2 -48.6(4) 3_656
O33 Mo10 O4 O2 -139.5(5) 3_656
O35 Mo10 O4 Mo9 -44(7) .
O31 Mo10 O4 Mo9 -90.8(4) .
O36 Mo10 O4 Mo9 178.3(4) .
O37 Mo10 O4 Mo9 92.9(4) .
O33 Mo10 O4 Mo9 2.0(4) .
O35 Mo10 O4 Mo8 46(7) .
O31 Mo10 O4 Mo8 -1.4(4) .
O36 Mo10 O4 Mo8 -92.2(4) .
O37 Mo10 O4 Mo8 -177.6(4) .
O33 Mo10 O4 Mo8 91.5(4) .
O32 Mo9 O4 P1 168(4) .
O22 Mo9 O4 P1 -41.7(5) .
O30 Mo9 O4 P1 -133.7(4) .
O34 Mo9 O4 P1 46.1(5) .
O33 Mo9 O4 P1 135.5(4) .
O32 Mo9 O4 O2 88(4) 3_656
O22 Mo9 O4 O2 -121.2(6) 3_656
O30 Mo9 O4 O2 146.8(5) 3_656
O34 Mo9 O4 O2 -33.5(6) 3_656
O33 Mo9 O4 O2 56.0(5) 3_656
O32 Mo9 O4 Mo10 30(4) .
O22 Mo9 O4 Mo10 -179.1(4) .
O30 Mo9 O4 Mo10 88.8(4) .
O34 Mo9 O4 Mo10 -91.4(5) .
O33 Mo9 O4 Mo10 -2.0(4) .
O32 Mo9 O4 Mo8 -59(4) .
O22 Mo9 O4 Mo8 91.9(4) .
O30 Mo9 O4 Mo8 -0.2(4) .
O34 Mo9 O4 Mo8 179.6(4) .
O33 Mo9 O4 Mo8 -91.0(4) .
O29 Mo8 O4 P1 177(4) .
O25 Mo8 O4 P1 46.4(4) .
O28 Mo8 O4 P1 -42.2(5) .
O30 Mo8 O4 P1 137.8(4) .
O31 Mo8 O4 P1 -131.6(4) .
O29 Mo8 O4 O2 -114(4) 3_656
O25 Mo8 O4 O2 116.1(4) 3_656
O28 Mo8 O4 O2 27.5(5) 3_656
O30 Mo8 O4 O2 -152.5(4) 3_656
O31 Mo8 O4 O2 -61.9(5) 3_656
O29 Mo8 O4 Mo10 -51(4) .
O25 Mo8 O4 Mo10 179.3(4) .
O28 Mo8 O4 Mo10 90.7(4) .
O30 Mo8 O4 Mo10 -89.3(4) .
O31 Mo8 O4 Mo10 1.3(4) .
O29 Mo8 O4 Mo9 39(4) .
O25 Mo8 O4 Mo9 -91.3(3) .
O28 Mo8 O4 Mo9 -179.8(4) .
O30 Mo8 O4 Mo9 0.2(4) .
O31 Mo8 O4 Mo9 90.8(4) .
O5 Mo1 O6 Mo5 135.3(13) .
O34 Mo1 O6 Mo5 32.2(12) .
O8 Mo1 O6 Mo5 -48(2) .
O7 Mo1 O6 Mo5 -125.9(11) .
O1 Mo1 O6 Mo5 -52.8(12) .
O20 Mo5 O6 Mo1 -133.6(11) .
O18 Mo5 O6 Mo1 125.3(11) .
O21 Mo5 O6 Mo1 37(2) .
O22 Mo5 O6 Mo1 -32.3(12) .
O2 Mo5 O6 Mo1 52.0(12) .
O9 Mo2 O7 Mo1 170.0(6) .
O10 Mo2 O7 Mo1 66.7(5) .
O12 Mo2 O7 Mo1 -90.2(6) .
O11 Mo2 O7 Mo1 -18.0(15) .
O1 Mo2 O7 Mo1 -5.6(5) .
O5 Mo1 O7 Mo2 -170.6(7) .
O34 Mo1 O7 Mo2 20.2(16) .
O8 Mo1 O7 Mo2 -67.3(5) .
O6 Mo1 O7 Mo2 89.9(6) .
O1 Mo1 O7 Mo2 5.6(5) .
O5 Mo1 O8 Mo12 170.9(8) .
O34 Mo1 O8 Mo12 -84.9(5) .
O6 Mo1 O8 Mo12 -5.7(15) .
O7 Mo1 O8 Mo12 71.8(5) .
O1 Mo1 O8 Mo12 -0.7(4) .
O40 Mo12 O8 Mo1 -173.7(7) .
O37 Mo12 O8 Mo1 84.4(5) .
O39 Mo12 O8 Mo1 3.7(12) .
O10 Mo12 O8 Mo1 -71.4(5) .
O1 Mo12 O8 Mo1 0.7(4) .
O9 Mo2 O10 Mo12 -171.0(8) .
O7 Mo2 O10 Mo12 -70.2(5) .
O12 Mo2 O10 Mo12 10.9(14) .
O11 Mo2 O10 Mo12 86.0(5) .
O1 Mo2 O10 Mo12 2.5(4) .
O40 Mo12 O10 Mo2 174.1(7) .
O37 Mo12 O10 Mo2 -9.2(12) .
O39 Mo12 O10 Mo2 -86.8(5) .
O8 Mo12 O10 Mo2 70.3(5) .
O1 Mo12 O10 Mo2 -2.5(4) .
O13 Mo3 O11 Mo2 -132.4(11) .
O14 Mo3 O11 Mo2 -30.7(12) .
O16 Mo3 O11 Mo2 126.2(11) .
O15 Mo3 O11 Mo2 43(2) .
O3 Mo3 O11 Mo2 53.4(11) .
O9 Mo2 O11 Mo3 130.1(11) .
O10 Mo2 O11 Mo3 -126.4(11) .
O7 Mo2 O11 Mo3 -42(2) .
O12 Mo2 O11 Mo3 31.0(12) .
O1 Mo2 O11 Mo3 -53.8(11) .
O9 Mo2 O12 Mo4 -130.0(12) .
O10 Mo2 O12 Mo4 48.1(18) .
O7 Mo2 O12 Mo4 129.3(11) .
O11 Mo2 O12 Mo4 -27.8(12) .
O1 Mo2 O12 Mo4 56.2(11) .
O17 Mo4 O12 Mo2 131.4(11) .
O14 Mo4 O12 Mo2 27.9(13) .
O19 Mo4 O12 Mo2 -59(2) .
O18 Mo4 O12 Mo2 -128.9(10) .
O2 Mo4 O12 Mo2 -57.0(11) .
O17 Mo4 O14 Mo3 -131.1(12) .
O19 Mo4 O14 Mo3 126.9(12) .
O12 Mo4 O14 Mo3 -28.7(14) .
O18 Mo4 O14 Mo3 47(3) .
O2 Mo4 O14 Mo3 55.0(13) .
O13 Mo3 O14 Mo4 131.2(13) .
O11 Mo3 O14 Mo4 28.7(13) .
O16 Mo3 O14 Mo4 -50(2) .
O15 Mo3 O14 Mo4 -128.5(13) .
O3 Mo3 O14 Mo4 -55.7(13) .
O13 Mo3 O15 Mo7 -170.1(7) .
O11 Mo3 O15 Mo7 14.5(18) .
O14 Mo3 O15 Mo7 87.6(7) .
O16 Mo3 O15 Mo7 -69.3(7) .
O3 Mo3 O15 Mo7 3.7(6) .
O26 Mo7 O15 Mo3 170.2(8) .
O24 Mo7 O15 Mo3 -87.4(7) .
O27 Mo7 O15 Mo3 69.1(8) .
O28 Mo7 O15 Mo3 -9(2) .
O3 Mo7 O15 Mo3 -3.7(6) .
O38 Mo11 O16 Mo3 -171.9(7) .
O27 Mo11 O16 Mo3 -70.7(8) .
O36 Mo11 O16 Mo3 10(3) .
O39 Mo11 O16 Mo3 86.3(8) .
O3 Mo11 O16 Mo3 2.0(7) .
O13 Mo3 O16 Mo11 170.9(8) .
O11 Mo3 O16 Mo11 -85.6(8) .
O14 Mo3 O16 Mo11 -7.8(19) .
O15 Mo3 O16 Mo11 70.7(8) .
O3 Mo3 O16 Mo11 -2.0(7) .
O20 Mo5 O18 Mo4 172.1(7) .
O21 Mo5 O18 Mo4 69.4(7) .
O6 Mo5 O18 Mo4 -87.6(8) .
O22 Mo5 O18 Mo4 -13(2) .
O2 Mo5 O18 Mo4 -3.9(7) .
O17 Mo4 O18 Mo5 -169.6(7) .
O14 Mo4 O18 Mo5 13(2) .
O19 Mo4 O18 Mo5 -68.9(8) .
O12 Mo4 O18 Mo5 88.1(8) .
O2 Mo4 O18 Mo5 3.9(7) .
O23 Mo6 O19 Mo4 -176.9(8) .
O24 Mo6 O19 Mo4 82.9(6) .
O21 Mo6 O19 Mo4 -72.8(6) .
O25 Mo6 O19 Mo4 7.4(13) .
O2 Mo6 O19 Mo4 0.0(6) .
O17 Mo4 O19 Mo6 171.7(7) .
O14 Mo4 O19 Mo6 -84.0(7) .
O12 Mo4 O19 Mo6 2(2) .
O18 Mo4 O19 Mo6 72.2(7) .
O2 Mo4 O19 Mo6 0.0(6) .
O20 Mo5 O21 Mo6 -168.6(6) .
O18 Mo5 O21 Mo6 -67.5(6) .
O6 Mo5 O21 Mo6 20.9(19) .
O22 Mo5 O21 Mo6 89.5(6) .
O2 Mo5 O21 Mo6 5.3(5) .
O23 Mo6 O21 Mo5 169.7(8) .
O19 Mo6 O21 Mo5 67.0(6) .
O24 Mo6 O21 Mo5 -17.0(13) .
O25 Mo6 O21 Mo5 -89.5(6) .
O2 Mo6 O21 Mo5 -5.3(5) .
O32 Mo9 O22 Mo5 -129.9(12) .
O30 Mo9 O22 Mo5 127.0(12) .
O34 Mo9 O22 Mo5 -29.5(13) .
O33 Mo9 O22 Mo5 48(2) .
O4 Mo9 O22 Mo5 54.4(12) .
O20 Mo5 O22 Mo9 129.4(11) .
O18 Mo5 O22 Mo9 -46(3) .
O21 Mo5 O22 Mo9 -128.4(12) .
O6 Mo5 O22 Mo9 30.2(13) .
O2 Mo5 O22 Mo9 -54.2(13) .
O26 Mo7 O24 Mo6 -133.8(12) .
O27 Mo7 O24 Mo6 46.5(19) .
O28 Mo7 O24 Mo6 -30.9(10) .
O15 Mo7 O24 Mo6 127.3(10) .
O3 Mo7 O24 Mo6 54.2(10) .
O23 Mo6 O24 Mo7 130.6(11) .
O19 Mo6 O24 Mo7 -126.4(10) .
O21 Mo6 O24 Mo7 -42.8(16) .
O25 Mo6 O24 Mo7 30.5(10) .
O2 Mo6 O24 Mo7 -54.1(10) .
O29 Mo8 O25 Mo6 133.8(11) .
O28 Mo8 O25 Mo6 30.1(10) .
O30 Mo8 O25 Mo6 -126.7(9) .
O31 Mo8 O25 Mo6 -49.8(17) .
O4 Mo8 O25 Mo6 -54.7(9) .
O23 Mo6 O25 Mo8 -128.7(10) .
O19 Mo6 O25 Mo8 47.1(15) .
O24 Mo6 O25 Mo8 -29.5(9) .
O21 Mo6 O25 Mo8 127.1(9) .
O2 Mo6 O25 Mo8 54.1(9) .
O38 Mo11 O27 Mo7 170.9(8) .
O36 Mo11 O27 Mo7 -85.7(7) .
O16 Mo11 O27 Mo7 71.2(8) .
O39 Mo11 O27 Mo7 -5(2) .
O3 Mo11 O27 Mo7 -1.8(7) .
O26 Mo7 O27 Mo11 -169.9(9) .
O24 Mo7 O27 Mo11 9.9(18) .
O28 Mo7 O27 Mo11 86.9(7) .
O15 Mo7 O27 Mo11 -71.2(8) .
O3 Mo7 O27 Mo11 1.8(7) .
O29 Mo8 O28 Mo7 -130.9(9) .
O25 Mo8 O28 Mo7 -28.4(9) .
O30 Mo8 O28 Mo7 56.1(18) .
O31 Mo8 O28 Mo7 128.6(9) .
O4 Mo8 O28 Mo7 56.1(9) .
O26 Mo7 O28 Mo8 129.9(10) .
O24 Mo7 O28 Mo8 28.0(9) .
O27 Mo7 O28 Mo8 -128.8(9) .
O15 Mo7 O28 Mo8 -51(2) .
O3 Mo7 O28 Mo8 -56.0(9) .
O32 Mo9 O30 Mo8 172.8(7) .
O22 Mo9 O30 Mo8 -83.6(6) .
O34 Mo9 O30 Mo8 -0.3(17) .
O33 Mo9 O30 Mo8 73.1(6) .
O4 Mo9 O30 Mo8 0.2(6) .
O29 Mo8 O30 Mo9 -173.4(7) .
O25 Mo8 O30 Mo9 83.9(6) .
O28 Mo8 O30 Mo9 -0.2(18) .
O31 Mo8 O30 Mo9 -73.2(7) .
O4 Mo8 O30 Mo9 -0.2(6) .
O35 Mo10 O31 Mo8 -172.5(7) .
O36 Mo10 O31 Mo8 86.2(7) .
O37 Mo10 O31 Mo8 12(2) .
O33 Mo10 O31 Mo8 -70.8(8) .
O4 Mo10 O31 Mo8 2.1(6) .
O29 Mo8 O31 Mo10 169.3(9) .
O25 Mo8 O31 Mo10 -7.2(16) .
O28 Mo8 O31 Mo10 -87.2(7) .
O30 Mo8 O31 Mo10 70.6(7) .
O4 Mo8 O31 Mo10 -2.1(6) .
O35 Mo10 O33 Mo9 171.6(7) .
O31 Mo10 O33 Mo9 70.6(8) .
O36 Mo10 O33 Mo9 -12(2) .
O37 Mo10 O33 Mo9 -86.9(7) .
O4 Mo10 O33 Mo9 -3.1(6) .
O32 Mo9 O33 Mo10 -172.3(7) .
O22 Mo9 O33 Mo10 10.1(17) .
O30 Mo9 O33 Mo10 -70.1(7) .
O34 Mo9 O33 Mo10 87.3(7) .
O4 Mo9 O33 Mo10 3.1(6) .
O5 Mo1 O34 Mo9 -127.9(12) .
O8 Mo1 O34 Mo9 128.2(11) .
O6 Mo1 O34 Mo9 -28.8(12) .
O7 Mo1 O34 Mo9 41(2) .
O1 Mo1 O34 Mo9 55.1(12) .
O32 Mo9 O34 Mo1 131.7(12) .
O22 Mo9 O34 Mo1 28.7(12) .
O30 Mo9 O34 Mo1 -55(2) .
O33 Mo9 O34 Mo1 -128.2(12) .
O4 Mo9 O34 Mo1 -55.8(12) .
O35 Mo10 O36 Mo11 131.4(12) .
O31 Mo10 O36 Mo11 -127.4(12) .
O37 Mo10 O36 Mo11 30.8(14) .
O33 Mo10 O36 Mo11 -45(3) .
O4 Mo10 O36 Mo11 -53.6(13) .
O38 Mo11 O36 Mo10 -132.2(12) .
O27 Mo11 O36 Mo10 126.0(13) .
O16 Mo11 O36 Mo10 46(3) .
O39 Mo11 O36 Mo10 -30.5(13) .
O3 Mo11 O36 Mo10 53.6(13) .
O40 Mo12 O37 Mo10 128.6(12) .
O39 Mo12 O37 Mo10 29.7(11) .
O8 Mo12 O37 Mo10 -126.9(11) .
O10 Mo12 O37 Mo10 -48.1(16) .
O1 Mo12 O37 Mo10 -54.5(11) .
O35 Mo10 O37 Mo12 -130.6(11) .
O31 Mo10 O37 Mo12 45(2) .
O36 Mo10 O37 Mo12 -30.1(12) .
O33 Mo10 O37 Mo12 127.4(10) .
O4 Mo10 O37 Mo12 54.5(11) .
O40 Mo12 O39 Mo11 -127.5(11) .
O37 Mo12 O39 Mo11 -26.2(10) .
O8 Mo12 O39 Mo11 55.0(15) .
O10 Mo12 O39 Mo11 129.7(9) .
O1 Mo12 O39 Mo11 57.9(9) .
O38 Mo11 O39 Mo12 129.3(10) .
O27 Mo11 O39 Mo12 -55(2) .
O36 Mo11 O39 Mo12 26.5(10) .
O16 Mo11 O39 Mo12 -130.7(9) .
O3 Mo11 O39 Mo12 -57.8(10) .
C3 N1 C1 C2 -0.1(8) .
C4 N1 C1 C2 -179.1(6) .
N1 C1 C2 N2 0.3(8) .
C3 N2 C2 C1 -0.3(8) .
C5 N2 C2 C1 175.4(6) .
C1 N1 C3 N2 -0.1(7) .
C4 N1 C3 N2 178.8(5) .
C2 N2 C3 N1 0.3(7) .
C5 N2 C3 N1 -175.6(5) .
C3 N2 C5 C6 94.8(7) .
C2 N2 C5 C6 -80.1(8) .
N2 C5 C6 C7 -65.5(9) .
C5 C6 C7 C8 -177.2(7) .
C11 N3 C9 C10 0.7(7) .
C12 N3 C9 C10 -177.0(7) .
N3 C9 C10 N4 -0.8(7) .
C11 N4 C10 C9 0.6(7) .
C13 N4 C10 C9 179.8(6) .
C9 N3 C11 N4 -0.4(7) .
C12 N3 C11 N4 177.4(6) .
C10 N4 C11 N3 -0.1(7) .
C13 N4 C11 N3 -179.4(6) .
C11 N4 C13 C14 119.6(9) .
C10 N4 C13 C14 -59.5(12) .
N4 C13 C14 C15 179.2(8) .
C13 C14 C15 C16 -156.0(10) .
